data_7037679
loop_
_publ_author_name
'Singh, Vinay K.'
'Kadu, Rahul'
'Roy, Hetal'
'Raghavaiah, Pallepogu'
'Mobin, Shaikh M.'

_publ_section_title
;
 Phenolate based metallomacrocyclic xanthate complexes of Co(II)/Cu(II)
 and their exclusive deployment in [2&#x2009;:&#x2009;2] binuclear
 N,O-Schiff base macrocycle formation and in vitro anticancer studies.
;
_journal_issue 4
_journal_name_full 'Dalton transactions (Cambridge, England : 2003)'
_journal_page_first 1443
_journal_page_last 1454
_journal_paper_doi 10.1039/c5dt03407h
_journal_volume 45
_journal_year 2016
_chemical_formula_moiety 'C52 H36 Cu2 N4 O6, C2 H5.5 O S'
_chemical_formula_sum 'C54 H42 Cu2 N4 O7 S'
_chemical_formula_weight 1018.06
_chemical_name_systematic
;
 ? 
;
_space_group_crystal_system orthorhombic
_space_group_IT_number 61
_space_group_name_Hall '-P 2ac 2ab'
_space_group_name_H-M_alt 'P b c a'
_symmetry_space_group_name_Hall '-P 2ac 2ab'
_symmetry_space_group_name_H-M 'P b c a'
_atom_sites_solution_hydrogens geom
_atom_sites_solution_primary direct
_atom_sites_solution_secondary difmap
_audit_creation_date 2015-10-15
_audit_creation_method
;
Olex2 1.2
(compiled 2015.09.30 svn.r3233 for OlexSys, GUI svn.r5103)
;
_audit_update_record
;
2015-10-19 deposited with the CCDC.
2015-12-01 downloaded from the CCDC.
;
_cell_angle_alpha 90.00
_cell_angle_beta 90.00
_cell_angle_gamma 90.00
_cell_formula_units_Z 8
_cell_length_a 26.2828(4)
_cell_length_b 12.25878(17)
_cell_length_c 28.8218(4)
_cell_measurement_reflns_used 17781
_cell_measurement_temperature 295(2)
_cell_measurement_theta_max 27.0830
_cell_measurement_theta_min 3.1770
_cell_volume 9286.2(2)
_computing_cell_refinement
;
CrysAlisPro, Agilent Technologies,
Version 1.171.36.28 (release 01-02-2013 CrysAlis171 .NET)
(compiled Feb  1 2013,16:14:44)
;
_computing_data_collection
;
CrysAlisPro, Agilent Technologies,
Version 1.171.36.28 (release 01-02-2013 CrysAlis171 .NET)
(compiled Feb  1 2013,16:14:44)
;
_computing_data_reduction
;
CrysAlisPro, Agilent Technologies,
Version 1.171.36.28 (release 01-02-2013 CrysAlis171 .NET)
(compiled Feb  1 2013,16:14:44)
;
_computing_molecular_graphics 'Olex2 (Dolomanov et al., 2009)'
_computing_publication_material 'Olex2 (Dolomanov et al., 2009)'
_computing_structure_refinement 'XL (Sheldrick, 2008)'
_computing_structure_solution 'olex2.solve (Bourhis et al., 2015)'
_diffrn_ambient_temperature 295.0
_diffrn_measured_fraction_theta_full 0.959
_diffrn_measured_fraction_theta_max 0.959
_diffrn_measurement_device_type 'Xcalibur, Eos, Gemini'
_diffrn_measurement_method '\w scans'
_diffrn_radiation_monochromator graphite
_diffrn_radiation_type MoK\a
_diffrn_radiation_wavelength 0.71073
_diffrn_reflns_av_R_equivalents 0.0000
_diffrn_reflns_av_unetI/netI 0.0254
_diffrn_reflns_limit_h_max 33
_diffrn_reflns_limit_h_min 0
_diffrn_reflns_limit_k_max 15
_diffrn_reflns_limit_k_min 0
_diffrn_reflns_limit_l_max 36
_diffrn_reflns_limit_l_min 0
_diffrn_reflns_number 10072
_diffrn_reflns_theta_full 27.36
_diffrn_reflns_theta_max 27.36
_diffrn_reflns_theta_min 3.19
_diffrn_source 'fine-focus sealed tube'
_exptl_absorpt_coefficient_mu 1.020
_exptl_absorpt_correction_T_max 1.00000
_exptl_absorpt_correction_T_min 0.74552
_exptl_absorpt_correction_type multi-scan
_exptl_absorpt_process_details
;
CrysAlisPro, Agilent Technologies,
Version 1.171.36.28 (release 01-02-2013 CrysAlis171 .NET)
(compiled Feb  1 2013,16:14:44)
Empirical absorption correction using spherical harmonics,
 implemented in SCALE3 ABSPACK scaling algorithm.
;
_exptl_crystal_colour 'dark blue'
_exptl_crystal_density_diffrn 1.456
_exptl_crystal_density_method 'not measured'
_exptl_crystal_description block
_exptl_crystal_F_000 4192
_exptl_crystal_size_max 0.38
_exptl_crystal_size_mid 0.25
_exptl_crystal_size_min 0.22
_refine_diff_density_max 0.332
_refine_diff_density_min -0.624
_refine_diff_density_rms 0.057
_refine_ls_extinction_method none
_refine_ls_goodness_of_fit_ref 1.002
_refine_ls_hydrogen_treatment constr
_refine_ls_matrix_type full
_refine_ls_number_parameters 632
_refine_ls_number_reflns 10072
_refine_ls_number_restraints 0
_refine_ls_restrained_S_all 1.002
_refine_ls_R_factor_all 0.0547
_refine_ls_R_factor_gt 0.0391
_refine_ls_shift/su_max 0.117
_refine_ls_shift/su_mean 0.003
_refine_ls_structure_factor_coef Fsqd
_refine_ls_weighting_details 'calc w=1/[\s^2^(Fo^2^)+(0.0720P)^2^+2.9530P] where P=(Fo^2^+2Fc^2^)/3'
_refine_ls_weighting_scheme calc
_refine_ls_wR_factor_gt 0.1117
_refine_ls_wR_factor_ref 0.1200
_reflns_number_gt 7835
_reflns_number_total 10072
_reflns_threshold_expression >2sigma(I)
_cod_data_source_file c5dt03407h2.cif
_cod_data_source_block Compound7.DMSO
_cod_depositor_comments 'Adding full bibliography for 7037677--7037681.cif.'
_cod_database_code 7037679
_olex2_refinement_description
;
1. Fixed Uiso
 At 1.2 times of:
  All C(H) groups
 At 1.5 times of:
  All C(H,H,H) groups
2. Uiso/Uaniso restraints and constraints
Uanis(C69) = Uanis(C69A)
Uanis(C68) = Uanis(C68A)
3. Others
 Sof(C69A)=Sof(H69D)=Sof(H69E)=Sof(H69F)=Sof(C68A)=1-FVAR(1)
 Sof(C69)=Sof(H69A)=Sof(H69B)=Sof(H69C)=Sof(C68)=Sof(H68A)=Sof(H68B)=Sof(H68C)=
 FVAR(1)
 Fixed Sof: S1A(0.5) S1B(0.5)
4.a Aromatic/amide H refined with riding coordinates:
 C7(H7), C9(H9), C15(H15), C17(H17), C23(H23), C24(H24), C25(H25), C31(H31),
 C32(H32), C34(H34), C35(H35), C36(H36), C38(H38), C39(H39), C40(H40), C41(H41),
  C44(H44), C45(H45), C46(H46), C47(H47), C48(H48), C49(H49), C51(H51),
 C52(H52), C53(H53), C55(H55), C56(H56), C57(H57), C58(H58), C59(H59), C60(H60),
  C61(H61), C63(H63), C64(H64), C66(H66), C67(H67)
4.b Idealised Me refined as rotating group:
 C69(H69A,H69B,H69C), C68(H68A,H68B,H68C), C69A(H69D,H69E,H69F)
;
_olex2_submission_special_instructions 'No special instructions were received'

loop_
_space_group_symop_id
_space_group_symop_operation_xyz
1 'x, y, z'
2 '-x+1/2, -y, z+1/2'
3 'x+1/2, -y+1/2, -z'
4 '-x, y+1/2, -z+1/2'
5 '-x, -y, -z'
6 'x-1/2, y, -z-1/2'
7 '-x-1/2, y-1/2, z'
8 'x, -y-1/2, z-1/2'

loop_
_atom_site_label
_atom_site_type_symbol
_atom_site_fract_x
_atom_site_fract_y
_atom_site_fract_z
_atom_site_U_iso_or_equiv
_atom_site_adp_type
_atom_site_occupancy
_atom_site_calc_flag
_atom_site_disorder_assembly
_atom_site_disorder_group
_atom_site_refinement_flags_posn
Cu1 Cu 0.685321(10) 0.80221(2) 0.500005(10) 0.03706(9) Uani 1 d . . .
Cu2 Cu 0.501613(10) 1.17906(2) 0.163299(10) 0.03807(9) Uani 1 d . . .
O1 O 0.74822(6) 0.75773(15) 0.52575(7) 0.0563(5) Uani 1 d . . .
O2 O 0.64813(6) 0.73187(14) 0.54803(5) 0.0435(4) Uani 1 d . . .
O3 O 0.50602(6) 1.27620(15) 0.11173(6) 0.0491(4) Uani 1 d . . .
O4 O 0.44892(7) 1.10162(14) 0.13338(6) 0.0486(4) Uani 1 d . . .
O5 O 0.67799(8) 0.86097(17) 0.26683(6) 0.0660(6) Uani 1 d . . .
O6 O 0.58803(7) 1.24490(13) 0.38442(6) 0.0551(5) Uani 1 d . . .
N4 N 0.57439(7) 1.19986(15) 0.17814(7) 0.0381(4) Uani 1 d . . .
N10 N 0.63522(7) 0.76964(14) 0.45210(6) 0.0332(4) Uani 1 d . . .
N11 N 0.71093(7) 0.94378(14) 0.47703(7) 0.0368(4) Uani 1 d . . .
N21 N 0.47452(7) 1.14873(15) 0.22617(6) 0.0374(4) Uani 1 d . . .
C7 C 0.59838(9) 1.2878(2) 0.16672(8) 0.0418(5) Uani 1 d . . .
H7 H 0.6312 1.2961 0.1782 0.050 Uiso 1 calc . . R
C9 C 0.54116(9) 1.11300(18) 0.33872(8) 0.0408(5) Uani 1 d . . .
H9 H 0.5467 1.0586 0.3606 0.049 Uiso 1 calc . . R
C12 C 0.60060(9) 0.70062(17) 0.54641(8) 0.0364(5) Uani 1 d . . .
C14 C 0.79720(9) 0.91525(19) 0.50548(8) 0.0390(5) Uani 1 d . . .
C15 C 0.59031(8) 0.72961(17) 0.46107(8) 0.0332(4) Uani 1 d . . .
H15 H 0.5686 0.7199 0.4359 0.040 Uiso 1 calc . . R
C17 C 0.55311(10) 1.29613(18) 0.31263(9) 0.0463(6) Uani 1 d . . .
H17 H 0.5670 1.3652 0.3170 0.056 Uiso 1 calc . . R
C18 C 0.53537(9) 1.36156(19) 0.11025(8) 0.0415(5) Uani 1 d . . .
C19 C 0.64584(8) 0.79539(16) 0.40485(7) 0.0321(4) Uani 1 d . . .
C20 C 0.56134(9) 1.21529(18) 0.34502(8) 0.0388(5) Uani 1 d . . .
C22 C 0.50353(8) 1.17178(18) 0.26694(8) 0.0354(5) Uani 1 d . . .
C23 C 0.42990(9) 1.10643(19) 0.23286(9) 0.0432(5) Uani 1 d . . .
H23 H 0.4191 1.1020 0.2635 0.052 Uiso 1 calc . . R
C24 C 0.51269(9) 1.09176(18) 0.29964(8) 0.0418(5) Uani 1 d . . .
H24 H 0.4994 1.0223 0.2952 0.050 Uiso 1 calc . . R
C25 C 0.69196(8) 0.76620(19) 0.38552(8) 0.0401(5) Uani 1 d . . .
H25 H 0.7163 0.7312 0.4036 0.048 Uiso 1 calc . . R
C26 C 0.60113(8) 1.11588(19) 0.20256(8) 0.0390(5) Uani 1 d . . .
C27 C 0.57125(9) 0.69932(17) 0.50541(8) 0.0355(5) Uani 1 d . . .
C28 C 0.66618(9) 0.84204(19) 0.31295(8) 0.0416(5) Uani 1 d . . .
C29 C 0.39545(9) 1.0660(2) 0.19889(10) 0.0457(6) Uani 1 d . . .
C30 C 0.65144(10) 0.9465(2) 0.24584(8) 0.0510(6) Uani 1 d . . .
C31 C 0.84513(9) 0.9671(2) 0.50772(9) 0.0479(6) Uani 1 d . . .
H31 H 0.8488 1.0362 0.4948 0.057 Uiso 1 calc . . R
C32 C 0.70216(9) 0.7888(2) 0.33936(9) 0.0445(6) Uani 1 d . . .
H32 H 0.7330 0.7681 0.3263 0.053 Uiso 1 calc . . R
C33 C 0.79111(9) 0.80995(19) 0.52495(9) 0.0419(5) Uani 1 d . . .
C34 C 0.49849(10) 0.6296(3) 0.54749(10) 0.0568(7) Uani 1 d . . .
H34 H 0.4648 0.6066 0.5481 0.068 Uiso 1 calc . . R
C35 C 0.57682(10) 0.6640(2) 0.58754(9) 0.0491(6) Uani 1 d . . .
H35 H 0.5953 0.6625 0.6151 0.059 Uiso 1 calc . . R
C36 C 0.88597(9) 0.9194(2) 0.52807(10) 0.0528(6) Uani 1 d . . .
H36 H 0.9171 0.9551 0.5294 0.063 Uiso 1 calc . . R
C37 C 0.67875(8) 1.01832(17) 0.45222(8) 0.0358(5) Uani 1 d . . .
C38 C 0.60103(10) 1.1209(2) 0.44740(9) 0.0489(6) Uani 1 d . . .
H38 H 0.5698 1.1409 0.4599 0.059 Uiso 1 calc . . R
C39 C 0.62010(9) 0.8722(2) 0.33204(8) 0.0402(5) Uani 1 d . . .
H39 H 0.5959 0.9079 0.3140 0.048 Uiso 1 calc . . R
C40 C 0.58686(10) 1.0094(2) 0.19480(9) 0.0498(6) Uani 1 d . . .
H40 H 0.5601 0.9946 0.1747 0.060 Uiso 1 calc . . R
C41 C 0.66324(10) 1.1359(2) 0.38727(9) 0.0470(6) Uani 1 d . . .
H41 H 0.6736 1.1661 0.3592 0.056 Uiso 1 calc . . R
C42 C 0.61725(10) 1.16456(18) 0.40614(9) 0.0439(6) Uani 1 d . . .
C43 C 0.40710(9) 1.06219(18) 0.15115(10) 0.0443(6) Uani 1 d . . .
C44 C 0.69407(9) 1.0621(2) 0.41008(9) 0.0447(6) Uani 1 d . . .
H44 H 0.7251 1.0418 0.3972 0.054 Uiso 1 calc . . R
C45 C 0.61015(8) 0.84919(18) 0.37786(8) 0.0363(5) Uani 1 d . . .
H45 H 0.5792 0.8699 0.3908 0.044 Uiso 1 calc . . R
C46 C 0.61176(11) 0.9246(2) 0.21645(9) 0.0553(7) Uani 1 d . . .
H46 H 0.6017 0.8529 0.2111 0.066 Uiso 1 calc . . R
C47 C 0.52038(9) 0.6629(2) 0.50698(9) 0.0466(6) Uani 1 d . . .
H47 H 0.5013 0.6614 0.4798 0.056 Uiso 1 calc . . R
C48 C 0.63199(9) 1.0465(2) 0.47015(9) 0.0459(6) Uani 1 d . . .
H48 H 0.6210 1.0152 0.4978 0.055 Uiso 1 calc . . R
C49 C 0.64041(10) 1.1373(2) 0.23333(10) 0.0539(7) Uani 1 d . . .
H49 H 0.6497 1.2090 0.2397 0.065 Uiso 1 calc . . R
C51 C 0.66575(11) 1.0523(2) 0.25459(10) 0.0581(7) Uani 1 d . . .
H51 H 0.6925 1.0666 0.2748 0.070 Uiso 1 calc . . R
C52 C 0.37191(11) 1.0085(2) 0.12147(11) 0.0574(7) Uani 1 d . . .
H52 H 0.3787 1.0036 0.0899 0.069 Uiso 1 calc . . R
C53 C 0.75719(8) 0.97459(19) 0.48365(9) 0.0407(5) Uani 1 d . . .
H53 H 0.7655 1.0439 0.4729 0.049 Uiso 1 calc . . R
C54 C 0.57927(9) 1.37370(19) 0.13806(9) 0.0429(5) Uani 1 d . . .
C55 C 0.52472(11) 1.4453(2) 0.07799(10) 0.0552(7) Uani 1 d . . .
H55 H 0.4972 1.4379 0.0580 0.066 Uiso 1 calc . . R
C56 C 0.52412(9) 1.27420(18) 0.27358(8) 0.0404(5) Uani 1 d . . .
H56 H 0.5185 1.3287 0.2517 0.049 Uiso 1 calc . . R
C57 C 0.83454(10) 0.7623(2) 0.54546(10) 0.0541(7) Uani 1 d . . .
H57 H 0.8320 0.6928 0.5583 0.065 Uiso 1 calc . . R
C58 C 0.88021(10) 0.8157(2) 0.54696(11) 0.0566(7) Uani 1 d . . .
H58 H 0.9080 0.7820 0.5609 0.068 Uiso 1 calc . . R
C59 C 0.52726(10) 0.6307(2) 0.58758(10) 0.0556(7) Uani 1 d . . .
H59 H 0.5125 0.6082 0.6153 0.067 Uiso 1 calc . . R
C60 C 0.59635(13) 1.5498(2) 0.10327(12) 0.0703(9) Uani 1 d . . .
H60 H 0.6159 1.6129 0.1013 0.084 Uiso 1 calc . . R
C61 C 0.60935(11) 1.4690(2) 0.13367(11) 0.0595(7) Uani 1 d . . .
H61 H 0.6384 1.4767 0.1518 0.071 Uiso 1 calc . . R
C63 C 0.34918(10) 1.0208(3) 0.21499(12) 0.0649(8) Uani 1 d . . .
H63 H 0.3412 1.0252 0.2464 0.078 Uiso 1 calc . . R
C64 C 0.55433(12) 1.5372(2) 0.07565(11) 0.0652(8) Uani 1 d . . .
H64 H 0.5457 1.5922 0.0549 0.078 Uiso 1 calc . . R
C66 C 0.31608(11) 0.9708(3) 0.18526(15) 0.0761(10) Uani 1 d . . .
H66 H 0.2857 0.9417 0.1962 0.091 Uiso 1 calc . . R
C67 C 0.32832(11) 0.9640(2) 0.13888(14) 0.0685(9) Uani 1 d . . .
H67 H 0.3062 0.9281 0.1188 0.082 Uiso 1 calc . . R
S1A S 0.23530(10) 0.8712(4) 0.33405(9) 0.1556(16) Uani 0.50 d A 2 .
S1B S 0.26331(11) 0.8457(5) 0.35518(12) 0.201(3) Uani 0.50 d A 1 .
O7 O 0.28167(12) 0.8891(5) 0.31045(13) 0.177(2) Uani 1 d . . .
C69 C 0.2255(5) 0.9266(10) 0.3860(3) 0.158(4) Uani 0.832(18) d A 1 .
H69A H 0.2455 0.9676 0.4077 0.237 Uiso 0.832(18) calc A 1 GR
H69B H 0.2011 0.8831 0.4025 0.237 Uiso 0.832(18) calc A 1 GR
H69C H 0.2080 0.9758 0.3655 0.237 Uiso 0.832(18) calc A 1 GR
C68 C 0.2208(6) 0.7439(11) 0.3480(5) 0.222(7) Uani 0.832(18) d A 1 .
H68A H 0.1871 0.7713 0.3532 0.334 Uiso 0.832(18) calc A 1 GR
H68B H 0.2279 0.6866 0.3698 0.334 Uiso 0.832(18) calc A 1 GR
H68C H 0.2233 0.7158 0.3170 0.334 Uiso 0.832(18) calc A 1 GR
C69A C 0.249(2) 0.977(5) 0.3836(17) 0.158(4) Uani 0.168(18) d A 2 .
H69D H 0.2477 0.9408 0.4131 0.237 Uiso 0.168(18) calc A 2 GR
H69E H 0.2234 1.0334 0.3829 0.237 Uiso 0.168(18) calc A 2 GR
H69F H 0.2818 1.0089 0.3792 0.237 Uiso 0.168(18) calc A 2 GR
C68A C 0.253(3) 0.707(6) 0.368(3) 0.222(7) Uani 0.168(18) d A 2 .

loop_
_atom_site_aniso_label
_atom_site_aniso_U_11
_atom_site_aniso_U_22
_atom_site_aniso_U_33
_atom_site_aniso_U_23
_atom_site_aniso_U_13
_atom_site_aniso_U_12
Cu1 0.03628(16) 0.03687(15) 0.03804(17) 0.00852(11) -0.01121(11) -0.00843(11)
Cu2 0.03636(16) 0.04321(16) 0.03465(16) 0.00823(12) -0.00729(11) -0.00024(11)
O1 0.0412(9) 0.0496(9) 0.0781(13) 0.0280(10) -0.0197(9) -0.0088(8)
O2 0.0446(9) 0.0521(9) 0.0338(9) 0.0073(7) -0.0083(7) -0.0098(8)
O3 0.0401(9) 0.0614(11) 0.0459(10) 0.0192(9) -0.0071(7) -0.0016(8)
O4 0.0526(10) 0.0521(10) 0.0410(9) 0.0034(8) -0.0136(8) -0.0050(8)
O5 0.0791(13) 0.0795(13) 0.0396(10) 0.0224(10) 0.0181(9) 0.0463(11)
O6 0.0759(12) 0.0363(8) 0.0530(11) -0.0047(8) -0.0316(10) 0.0137(8)
N4 0.0353(9) 0.0444(10) 0.0346(10) 0.0079(8) -0.0028(8) 0.0025(8)
N10 0.0350(9) 0.0337(8) 0.0309(9) 0.0043(8) -0.0046(7) -0.0059(7)
N11 0.0365(10) 0.0320(9) 0.0419(11) 0.0051(8) -0.0119(8) -0.0043(7)
N21 0.0361(10) 0.0408(10) 0.0353(10) 0.0039(8) -0.0050(8) -0.0007(8)
C7 0.0356(11) 0.0492(13) 0.0406(13) 0.0063(11) -0.0010(10) 0.0023(10)
C9 0.0501(13) 0.0360(11) 0.0363(12) 0.0076(10) -0.0061(10) 0.0017(10)
C12 0.0415(12) 0.0332(10) 0.0345(12) 0.0008(9) 0.0000(9) -0.0012(9)
C14 0.0346(11) 0.0380(11) 0.0443(13) 0.0019(10) -0.0088(10) -0.0027(9)
C15 0.0328(10) 0.0343(10) 0.0324(11) -0.0014(9) -0.0068(9) -0.0036(9)
C17 0.0599(15) 0.0295(10) 0.0494(15) 0.0023(10) -0.0130(12) 0.0004(10)
C18 0.0414(12) 0.0454(12) 0.0378(12) 0.0090(10) 0.0083(10) 0.0090(10)
C19 0.0359(11) 0.0298(9) 0.0305(11) 0.0029(8) -0.0062(9) -0.0061(8)
C20 0.0426(12) 0.0382(11) 0.0355(12) -0.0028(10) -0.0078(10) 0.0080(9)
C22 0.0339(11) 0.0404(11) 0.0318(11) 0.0010(9) -0.0008(9) 0.0015(9)
C23 0.0390(12) 0.0448(12) 0.0459(13) 0.0019(11) -0.0007(10) -0.0024(10)
C24 0.0484(13) 0.0341(11) 0.0430(13) 0.0043(10) -0.0037(11) -0.0066(10)
C25 0.0354(11) 0.0425(12) 0.0425(13) 0.0131(11) -0.0052(10) 0.0026(9)
C26 0.0368(11) 0.0471(13) 0.0332(11) 0.0098(10) 0.0004(9) 0.0046(10)
C27 0.0356(11) 0.0351(11) 0.0357(12) 0.0011(9) 0.0006(9) -0.0018(9)
C28 0.0487(13) 0.0422(12) 0.0340(12) 0.0088(10) 0.0036(10) 0.0097(11)
C29 0.0365(12) 0.0424(12) 0.0581(16) 0.0008(12) -0.0081(11) -0.0009(10)
C30 0.0562(15) 0.0636(16) 0.0332(12) 0.0162(12) 0.0103(11) 0.0254(13)
C31 0.0390(12) 0.0450(13) 0.0596(16) 0.0031(12) -0.0092(11) -0.0071(11)
C32 0.0376(12) 0.0487(13) 0.0472(14) 0.0126(11) 0.0065(10) 0.0111(10)
C33 0.0365(12) 0.0453(13) 0.0440(14) 0.0063(11) -0.0069(10) -0.0019(10)
C34 0.0367(13) 0.0709(18) 0.0630(18) 0.0083(15) 0.0099(12) -0.0031(12)
C35 0.0553(15) 0.0576(15) 0.0346(12) 0.0072(11) 0.0028(11) -0.0010(12)
C36 0.0323(12) 0.0589(15) 0.0672(18) 0.0017(14) -0.0081(12) -0.0022(11)
C37 0.0365(11) 0.0289(10) 0.0422(12) 0.0024(9) -0.0132(9) -0.0043(8)
C38 0.0464(13) 0.0523(14) 0.0481(14) -0.0020(12) -0.0075(11) 0.0118(11)
C39 0.0395(12) 0.0455(12) 0.0356(12) 0.0049(10) -0.0059(9) 0.0082(10)
C40 0.0556(15) 0.0504(14) 0.0435(14) 0.0045(12) -0.0081(12) 0.0070(12)
C41 0.0549(14) 0.0441(12) 0.0419(13) 0.0127(11) -0.0072(11) -0.0020(11)
C42 0.0541(14) 0.0324(10) 0.0453(14) -0.0013(10) -0.0215(12) 0.0024(10)
C43 0.0425(13) 0.0316(11) 0.0590(16) 0.0058(11) -0.0187(12) 0.0019(10)
C44 0.0390(12) 0.0436(12) 0.0516(15) 0.0097(11) -0.0023(11) -0.0018(10)
C45 0.0330(10) 0.0404(11) 0.0355(11) 0.0022(10) -0.0005(9) 0.0010(9)
C46 0.0747(18) 0.0458(14) 0.0454(15) 0.0062(12) 0.0012(14) 0.0107(13)
C47 0.0348(12) 0.0581(14) 0.0471(14) 0.0057(12) -0.0019(11) -0.0035(11)
C48 0.0486(13) 0.0483(13) 0.0407(13) 0.0071(11) -0.0066(11) -0.0003(11)
C49 0.0500(14) 0.0544(15) 0.0572(16) 0.0099(13) -0.0146(13) 0.0024(12)
C51 0.0482(15) 0.0725(18) 0.0536(16) 0.0166(14) -0.0117(12) 0.0112(13)
C52 0.0614(16) 0.0434(13) 0.0675(18) 0.0003(13) -0.0303(14) 0.0048(12)
C53 0.0410(12) 0.0338(10) 0.0474(13) 0.0050(10) -0.0131(10) -0.0072(9)
C54 0.0426(12) 0.0425(12) 0.0436(13) 0.0067(11) 0.0054(10) 0.0041(10)
C55 0.0543(15) 0.0607(16) 0.0505(15) 0.0199(13) 0.0057(12) 0.0151(13)
C56 0.0489(13) 0.0330(11) 0.0395(13) 0.0074(10) -0.0087(11) 0.0002(10)
C57 0.0417(13) 0.0560(14) 0.0646(18) 0.0206(13) -0.0100(13) 0.0031(12)
C58 0.0359(13) 0.0674(17) 0.0665(19) 0.0100(14) -0.0104(12) 0.0074(12)
C59 0.0535(15) 0.0645(16) 0.0489(15) 0.0105(13) 0.0188(13) 0.0018(13)
C60 0.077(2) 0.0508(16) 0.083(2) 0.0212(16) 0.0092(18) -0.0037(15)
C61 0.0583(16) 0.0520(15) 0.0682(19) 0.0080(14) 0.0033(14) -0.0052(13)
C63 0.0433(14) 0.0709(18) 0.080(2) -0.0031(17) -0.0001(14) -0.0114(14)
C64 0.075(2) 0.0520(16) 0.0680(19) 0.0286(14) 0.0116(16) 0.0131(14)
C66 0.0424(15) 0.072(2) 0.114(3) -0.007(2) -0.0108(17) -0.0150(14)
C67 0.0521(16) 0.0516(16) 0.102(3) -0.0043(17) -0.0356(17) -0.0046(13)
S1A 0.0688(14) 0.316(5) 0.0824(16) 0.046(2) -0.0108(12) 0.024(2)
S1B 0.0686(15) 0.432(8) 0.103(2) 0.094(4) -0.0152(15) 0.015(3)
O7 0.083(2) 0.346(6) 0.103(3) 0.069(3) 0.0190(18) -0.020(3)
C69 0.173(9) 0.183(9) 0.117(5) -0.015(5) 0.063(6) -0.030(7)
C68 0.222(15) 0.196(11) 0.249(14) 0.091(9) 0.081(12) -0.003(10)
C69A 0.173(9) 0.183(9) 0.117(5) -0.015(5) 0.063(6) -0.030(7)
C68A 0.222(15) 0.196(11) 0.249(14) 0.091(9) 0.081(12) -0.003(10)

loop_
_atom_type_symbol
_atom_type_description
_atom_type_scat_dispersion_real
_atom_type_scat_dispersion_imag
_atom_type_scat_source
C C 0.0033 0.0016 'International Tables Vol C Tables 4.2.6.8 and 6.1.1.4'
H H 0.0000 0.0000 'International Tables Vol C Tables 4.2.6.8 and 6.1.1.4'
Cu Cu 0.3201 1.2651 'International Tables Vol C Tables 4.2.6.8 and 6.1.1.4'
N N 0.0061 0.0033 'International Tables Vol C Tables 4.2.6.8 and 6.1.1.4'
O O 0.0106 0.0060 'International Tables Vol C Tables 4.2.6.8 and 6.1.1.4'
S S 0.1246 0.1234 'International Tables Vol C Tables 4.2.6.8 and 6.1.1.4'

loop_
_geom_angle_atom_site_label_1
_geom_angle_atom_site_label_2
_geom_angle_atom_site_label_3
_geom_angle
O1 Cu1 O2 91.90(7)
O1 Cu1 N10 143.99(9)
O1 Cu1 N11 94.98(7)
O2 Cu1 N10 94.33(7)
O2 Cu1 N11 144.84(8)
N10 Cu1 N11 99.94(7)
O3 Cu2 N4 91.68(7)
O3 Cu2 N21 148.32(8)
O4 Cu2 O3 90.14(7)
O4 Cu2 N4 150.90(8)
O4 Cu2 N21 93.43(8)
N4 Cu2 N21 100.02(8)
C33 O1 Cu1 127.62(15)
C12 O2 Cu1 126.74(14)
C18 O3 Cu2 124.30(15)
C43 O4 Cu2 128.66(16)
C28 O5 C30 115.42(18)
C20 O6 C42 117.50(17)
C7 N4 Cu2 121.67(16)
C7 N4 C26 119.1(2)
C26 N4 Cu2 119.25(15)
C15 N10 Cu1 123.24(15)
C15 N10 C19 116.73(18)
C19 N10 Cu1 119.94(13)
C37 N11 Cu1 121.69(13)
C53 N11 Cu1 121.99(15)
C53 N11 C37 116.32(18)
C22 N21 Cu2 121.53(14)
C23 N21 Cu2 122.39(16)
C23 N21 C22 116.1(2)
N4 C7 H7 116.9
N4 C7 C54 126.2(2)
C54 C7 H7 116.9
C20 C9 H9 120.3
C20 C9 C24 119.4(2)
C24 C9 H9 120.3
O2 C12 C27 123.7(2)
O2 C12 C35 119.1(2)
C27 C12 C35 117.2(2)
C31 C14 C33 119.5(2)
C31 C14 C53 116.6(2)
C33 C14 C53 123.8(2)
N10 C15 H15 116.7
N10 C15 C27 126.5(2)
C27 C15 H15 116.7
C20 C17 H17 120.1
C20 C17 C56 119.8(2)
C56 C17 H17 120.1
O3 C18 C54 123.4(2)
O3 C18 C55 119.2(2)
C54 C18 C55 117.3(2)
C25 C19 N10 119.98(19)
C25 C19 C45 119.4(2)
C45 C19 N10 120.6(2)
C9 C20 O6 123.0(2)
C9 C20 C17 120.4(2)
C17 C20 O6 116.5(2)
C24 C22 N21 120.9(2)
C56 C22 N21 120.2(2)
C56 C22 C24 118.9(2)
N21 C23 H23 116.1
N21 C23 C29 127.8(2)
C29 C23 H23 116.1
C9 C24 C22 121.2(2)
C9 C24 H24 119.4
C22 C24 H24 119.4
C19 C25 H25 119.8
C19 C25 C32 120.4(2)
C32 C25 H25 119.8
C40 C26 N4 117.9(2)
C40 C26 C49 119.1(2)
C49 C26 N4 123.0(2)
C12 C27 C15 123.8(2)
C47 C27 C12 119.7(2)
C47 C27 C15 116.4(2)
C32 C28 O5 117.1(2)
C32 C28 C39 120.6(2)
C39 C28 O5 122.3(2)
C43 C29 C23 123.0(2)
C43 C29 C63 119.6(2)
C63 C29 C23 117.2(3)
C46 C30 O5 120.0(3)
C46 C30 C51 120.5(2)
C51 C30 O5 119.5(3)
C14 C31 H31 119.0
C36 C31 C14 122.1(2)
C36 C31 H31 119.0
C25 C32 H32 120.3
C28 C32 C25 119.5(2)
C28 C32 H32 120.3
O1 C33 C14 123.7(2)
O1 C33 C57 119.4(2)
C57 C33 C14 116.8(2)
C47 C34 H34 120.6
C47 C34 C59 118.8(2)
C59 C34 H34 120.6
C12 C35 H35 119.4
C59 C35 C12 121.2(2)
C59 C35 H35 119.4
C31 C36 H36 120.7
C31 C36 C58 118.5(2)
C58 C36 H36 120.7
C44 C37 N11 120.7(2)
C48 C37 N11 119.9(2)
C48 C37 C44 119.4(2)
C42 C38 H38 120.5
C42 C38 C48 118.9(2)
C48 C38 H38 120.5
C28 C39 H39 120.2
C45 C39 C28 119.6(2)
C45 C39 H39 120.2
C26 C40 H40 119.6
C26 C40 C46 120.8(2)
C46 C40 H40 119.6
C42 C41 H41 120.1
C42 C41 C44 119.7(2)
C44 C41 H41 120.1
C38 C42 O6 119.5(2)
C41 C42 O6 119.2(2)
C41 C42 C38 121.2(2)
O4 C43 C29 123.6(2)
O4 C43 C52 118.9(3)
C29 C43 C52 117.5(2)
C37 C44 H44 120.0
C41 C44 C37 120.0(2)
C41 C44 H44 120.0
C19 C45 H45 119.7
C39 C45 C19 120.5(2)
C39 C45 H45 119.7
C30 C46 C40 119.5(3)
C30 C46 H46 120.2
C40 C46 H46 120.2
C27 C47 H47 119.3
C34 C47 C27 121.5(2)
C34 C47 H47 119.3
C37 C48 C38 120.7(2)
C37 C48 H48 119.6
C38 C48 H48 119.6
C26 C49 H49 120.0
C51 C49 C26 120.0(3)
C51 C49 H49 120.0
C30 C51 C49 119.9(3)
C30 C51 H51 120.0
C49 C51 H51 120.0
C43 C52 H52 119.7
C67 C52 C43 120.7(3)
C67 C52 H52 119.7
N11 C53 C14 127.8(2)
N11 C53 H53 116.1
C14 C53 H53 116.1
C18 C54 C7 122.5(2)
C18 C54 C61 119.5(2)
C61 C54 C7 117.6(2)
C18 C55 H55 119.4
C64 C55 C18 121.1(3)
C64 C55 H55 119.4
C17 C56 H56 119.8
C22 C56 C17 120.3(2)
C22 C56 H56 119.8
C33 C57 H57 119.2
C58 C57 C33 121.6(2)
C58 C57 H57 119.2
C36 C58 H58 119.3
C57 C58 C36 121.4(2)
C57 C58 H58 119.3
C34 C59 H59 119.2
C35 C59 C34 121.7(2)
C35 C59 H59 119.2
C61 C60 H60 120.2
C61 C60 C64 119.5(3)
C64 C60 H60 120.2
C54 C61 H61 119.5
C60 C61 C54 121.0(3)
C60 C61 H61 119.5
C29 C63 H63 119.4
C66 C63 C29 121.2(3)
C66 C63 H63 119.4
C55 C64 H64 119.3
C60 C64 C55 121.4(3)
C60 C64 H64 119.3
C63 C66 H66 120.4
C63 C66 C67 119.1(3)
C67 C66 H66 120.4
C52 C67 C66 121.9(3)
C52 C67 H67 119.0
C66 C67 H67 119.0
O7 S1A C69A 95.3(17)
O7 S1B C69 116.6(6)
O7 S1B C68 112.1(6)
C69 S1B C68 96.4(8)
S1A O7 S1B 40.66(16)
S1A C69A H69D 109.7
S1A C69A H69E 109.4
S1A C69A H69F 109.4
H69D C69A H69E 109.5
H69D C69A H69F 109.5
H69E C69A H69F 109.5

loop_
_geom_bond_atom_site_label_1
_geom_bond_atom_site_label_2
_geom_bond_distance
Cu1 O1 1.8922(17)
Cu1 O2 1.9012(16)
Cu1 N10 1.9492(17)
Cu1 N11 1.9757(18)
Cu2 O3 1.9081(17)
Cu2 O4 1.8876(16)
Cu2 N4 1.9766(19)
Cu2 N21 1.9822(19)
O1 C33 1.296(3)
O2 C12 1.307(3)
O3 C18 1.301(3)
O4 C43 1.305(3)
O5 C28 1.385(3)
O5 C30 1.397(3)
O6 C20 1.383(3)
O6 C42 1.397(3)
N4 C7 1.292(3)
N4 C26 1.432(3)
N10 C15 1.304(3)
N10 C19 1.426(3)
N11 C37 1.436(3)
N11 C53 1.288(3)
N21 C22 1.429(3)
N21 C23 1.297(3)
C7 H7 0.9300
C7 C54 1.429(3)
C9 H9 0.9300
C9 C20 1.374(3)
C9 C24 1.377(3)
C12 C27 1.411(3)
C12 C35 1.414(3)
C14 C31 1.413(3)
C14 C33 1.417(3)
C14 C53 1.425(3)
C15 H15 0.9300
C15 C27 1.422(3)
C17 H17 0.9300
C17 C20 1.379(3)
C17 C56 1.386(3)
C18 C54 1.413(3)
C18 C55 1.413(3)
C19 C25 1.381(3)
C19 C45 1.386(3)
C22 C24 1.382(3)
C22 C56 1.380(3)
C23 H23 0.9300
C23 C29 1.423(3)
C24 H24 0.9300
C25 H25 0.9300
C25 C32 1.385(3)
C26 C40 1.376(3)
C26 C49 1.386(3)
C27 C47 1.411(3)
C28 C32 1.379(3)
C28 C39 1.381(3)
C29 C43 1.410(4)
C29 C63 1.415(4)
C30 C46 1.370(4)
C30 C51 1.373(4)
C31 H31 0.9300
C31 C36 1.356(3)
C32 H32 0.9300
C33 C57 1.412(3)
C34 H34 0.9300
C34 C47 1.364(4)
C34 C59 1.381(4)
C35 H35 0.9300
C35 C59 1.365(4)
C36 H36 0.9300
C36 C58 1.391(4)
C37 C44 1.388(3)
C37 C48 1.377(3)
C38 H38 0.9300
C38 C42 1.372(4)
C38 C48 1.387(3)
C39 H39 0.9300
C39 C45 1.375(3)
C40 H40 0.9300
C40 C46 1.378(4)
C41 H41 0.9300
C41 C42 1.371(4)
C41 C44 1.381(3)
C43 C52 1.422(3)
C44 H44 0.9300
C45 H45 0.9300
C46 H46 0.9300
C47 H47 0.9300
C48 H48 0.9300
C49 H49 0.9300
C49 C51 1.380(4)
C51 H51 0.9300
C52 H52 0.9300
C52 C67 1.364(4)
C53 H53 0.9300
C54 C61 1.416(4)
C55 H55 0.9300
C55 C64 1.371(4)
C56 H56 0.9300
C57 H57 0.9300
C57 C58 1.368(4)
C58 H58 0.9300
C59 H59 0.9300
C60 H60 0.9300
C60 C61 1.366(4)
C60 C64 1.370(5)
C61 H61 0.9300
C63 H63 0.9300
C63 C66 1.366(4)
C64 H64 0.9300
C66 H66 0.9300
C66 C67 1.377(5)
C67 H67 0.9300
S1A O7 1.413(4)
S1A C69A 1.96(6)
S1B O7 1.476(5)
S1B C69 1.661(9)
S1B C68 1.688(13)
C69 H69A 0.9600
C69 H69B 0.9600
C69 H69C 0.9600
C68 H68A 0.9600
C68 H68B 0.9600
C68 H68C 0.9600
C69A H69D 0.9600
C69A H69E 0.9600
C69A H69F 0.9600

loop_
_geom_torsion_atom_site_label_1
_geom_torsion_atom_site_label_2
_geom_torsion_atom_site_label_3
_geom_torsion_atom_site_label_4
_geom_torsion
Cu1 O1 C33 C14 2.9(4)
Cu1 O1 C33 C57 -178.8(2)
Cu1 O2 C12 C27 10.3(3)
Cu1 O2 C12 C35 -170.84(17)
Cu1 N10 C15 C27 -2.8(3)
Cu1 N10 C19 C25 47.9(2)
Cu1 N10 C19 C45 -132.45(18)
Cu1 N11 C37 C44 -129.34(19)
Cu1 N11 C37 C48 50.3(3)
Cu1 N11 C53 C14 2.9(4)
Cu2 O3 C18 C54 22.5(3)
Cu2 O3 C18 C55 -160.32(18)
Cu2 O4 C43 C29 -4.0(3)
Cu2 O4 C43 C52 178.48(16)
Cu2 N4 C7 C54 -8.0(3)
Cu2 N4 C26 C40 32.5(3)
Cu2 N4 C26 C49 -147.6(2)
Cu2 N21 C22 C24 -125.6(2)
Cu2 N21 C22 C56 52.6(3)
Cu2 N21 C23 C29 6.2(3)
O1 Cu1 O2 C12 -158.36(19)
O1 Cu1 N10 C15 109.14(19)
O1 Cu1 N10 C19 -74.5(2)
O1 Cu1 N11 C37 179.07(17)
O1 Cu1 N11 C53 -1.3(2)
O1 C33 C57 C58 -177.7(3)
O2 Cu1 O1 C33 -147.0(2)
O2 Cu1 N10 C15 9.90(18)
O2 Cu1 N10 C19 -173.71(15)
O2 Cu1 N11 C37 -80.5(2)
O2 Cu1 N11 C53 99.1(2)
O2 C12 C27 C15 1.4(3)
O2 C12 C27 C47 179.2(2)
O2 C12 C35 C59 179.9(2)
O3 Cu2 O4 C43 -138.66(19)
O3 Cu2 N4 C7 26.0(2)
O3 Cu2 N4 C26 -154.59(17)
O3 Cu2 N21 C22 -95.1(2)
O3 Cu2 N21 C23 85.4(2)
O3 C18 C54 C7 7.0(4)
O3 C18 C54 C61 179.2(2)
O3 C18 C55 C64 179.2(2)
O4 Cu2 O3 C18 175.39(19)
O4 Cu2 N4 C7 119.4(2)
O4 Cu2 N4 C26 -61.3(2)
O4 Cu2 N21 C22 169.07(17)
O4 Cu2 N21 C23 -10.46(19)
O4 C43 C52 C67 178.5(2)
O5 C28 C32 C25 -179.0(2)
O5 C28 C39 C45 178.7(2)
O5 C30 C46 C40 -178.0(2)
O5 C30 C51 C49 178.7(2)
N4 Cu2 O3 C18 -33.66(19)
N4 Cu2 O4 C43 127.6(2)
N4 Cu2 N21 C22 14.97(18)
N4 Cu2 N21 C23 -164.55(18)
N4 C7 C54 C18 -14.4(4)
N4 C7 C54 C61 173.3(2)
N4 C26 C40 C46 178.6(2)
N4 C26 C49 C51 -177.9(2)
N10 Cu1 O1 C33 113.0(2)
N10 Cu1 O2 C12 -13.85(19)
N10 Cu1 N11 C37 31.97(18)
N10 Cu1 N11 C53 -148.41(19)
N10 C15 C27 C12 -5.3(4)
N10 C15 C27 C47 176.9(2)
N10 C19 C25 C32 178.6(2)
N10 C19 C45 C39 -178.8(2)
N11 Cu1 O1 C33 -1.5(2)
N11 Cu1 O2 C12 100.2(2)
N11 Cu1 N10 C15 -137.84(17)
N11 Cu1 N10 C19 38.55(16)
N11 C37 C44 C41 -178.3(2)
N11 C37 C48 C38 178.0(2)
N21 Cu2 O3 C18 78.6(2)
N21 Cu2 O4 C43 9.8(2)
N21 Cu2 N4 C7 -124.39(19)
N21 Cu2 N4 C26 54.98(18)
N21 C22 C24 C9 179.2(2)
N21 C22 C56 C17 -178.7(2)
N21 C23 C29 C43 3.1(4)
N21 C23 C29 C63 178.4(2)
C7 N4 C26 C40 -148.1(2)
C7 N4 C26 C49 31.8(3)
C7 C54 C61 C60 173.2(3)
C12 C27 C47 C34 0.7(4)
C12 C35 C59 C34 1.1(4)
C14 C31 C36 C58 0.5(4)
C14 C33 C57 C58 0.7(4)
C15 N10 C19 C25 -135.5(2)
C15 N10 C19 C45 44.2(3)
C15 C27 C47 C34 178.6(2)
C18 C54 C61 C60 0.6(4)
C18 C55 C64 C60 2.3(5)
C19 N10 C15 C27 -179.2(2)
C19 C25 C32 C28 0.9(4)
C20 O6 C42 C38 -106.9(3)
C20 O6 C42 C41 77.3(3)
C20 C9 C24 C22 -0.8(4)
C20 C17 C56 C22 -0.1(4)
C22 N21 C23 C29 -173.4(2)
C23 N21 C22 C24 54.0(3)
C23 N21 C22 C56 -127.9(2)
C23 C29 C43 O4 -4.7(4)
C23 C29 C43 C52 172.8(2)
C23 C29 C63 C66 -173.7(3)
C24 C9 C20 O6 176.4(2)
C24 C9 C20 C17 0.2(4)
C24 C22 C56 C17 -0.5(4)
C25 C19 C45 C39 0.9(3)
C26 N4 C7 C54 172.6(2)
C26 C40 C46 C30 -0.4(4)
C26 C49 C51 C30 -1.1(4)
C27 C12 C35 C59 -1.2(4)
C28 O5 C30 C46 -102.9(3)
C28 O5 C30 C51 77.7(3)
C28 C39 C45 C19 -0.4(3)
C29 C43 C52 C67 0.9(4)
C29 C63 C66 C67 0.4(5)
C30 O5 C28 C32 -157.3(3)
C30 O5 C28 C39 24.2(4)
C31 C14 C33 O1 177.8(2)
C31 C14 C33 C57 -0.5(4)
C31 C14 C53 N11 179.0(3)
C31 C36 C58 C57 -0.2(5)
C32 C28 C39 C45 0.2(4)
C33 C14 C31 C36 -0.1(4)
C33 C14 C53 N11 -1.7(4)
C33 C57 C58 C36 -0.4(5)
C35 C12 C27 C15 -177.5(2)
C35 C12 C27 C47 0.3(3)
C37 N11 C53 C14 -177.5(2)
C39 C28 C32 C25 -0.5(4)
C40 C26 C49 C51 2.1(4)
C42 O6 C20 C9 33.2(3)
C42 O6 C20 C17 -150.4(2)
C42 C38 C48 C37 1.4(4)
C42 C41 C44 C37 -0.8(4)
C43 C29 C63 C66 1.7(4)
C43 C52 C67 C66 1.2(4)
C44 C37 C48 C38 -2.4(4)
C44 C41 C42 O6 175.6(2)
C44 C41 C42 C38 -0.2(4)
C45 C19 C25 C32 -1.1(3)
C46 C30 C51 C49 -0.6(4)
C47 C34 C59 C35 -0.1(4)
C48 C37 C44 C41 2.1(3)
C48 C38 C42 O6 -175.8(2)
C48 C38 C42 C41 0.0(4)
C49 C26 C40 C46 -1.3(4)
C51 C30 C46 C40 1.4(4)
C53 N11 C37 C44 51.0(3)
C53 N11 C37 C48 -129.4(2)
C53 C14 C31 C36 179.3(3)
C53 C14 C33 O1 -1.5(4)
C53 C14 C33 C57 -179.8(2)
C54 C18 C55 C64 -3.5(4)
C55 C18 C54 C7 -170.2(2)
C55 C18 C54 C61 2.0(3)
C56 C17 C20 O6 -176.2(2)
C56 C17 C20 C9 0.3(4)
C56 C22 C24 C9 1.0(4)
C59 C34 C47 C27 -0.8(4)
C61 C60 C64 C55 0.4(5)
C63 C29 C43 O4 -179.8(2)
C63 C29 C43 C52 -2.3(3)
C63 C66 C67 C52 -1.8(5)
C64 C60 C61 C54 -1.8(5)
C69 S1B O7 S1A -54.1(6)
C68 S1B O7 S1A 55.6(7)
C69A S1A O7 S1B 65.5(19)
